data_1561091
loop_
_publ_author_name
'Ouadoudi, Omar'
'Kaehler, Tanja'
'Bolte, Michael'
'Lerner, Hans-Wolfram'
'Wagner, Matthias'

_publ_section_title
;
 One tool to bring them all: Au-catalyzed synthesis of B,O- and B,N-doped
 PAHs from boronic and borinic acids
;
_journal_issue 16
_journal_name_full 'Chemical Science'
_journal_page_first 5898
_journal_page_last 5909
_journal_paper_doi 10.1039/D1SC00543J
_journal_volume 12
_journal_year 2021
_chemical_formula_moiety 'C31 H30 B F3 O2'
_chemical_formula_sum 'C31 H30 B F3 O2'
_chemical_formula_weight 502.36
_space_group_crystal_system monoclinic
_space_group_IT_number 15
_space_group_name_Hall '-C 2yc'
_space_group_name_H-M_alt 'C 1 2/c 1'
_atom_sites_solution_hydrogens geom
_atom_sites_solution_primary direct
_audit_creation_method SHELXL-2018/3
_audit_update_record
;
2021-01-26 deposited with the CCDC.	2021-03-17 downloaded from the CCDC.
;
_cell_angle_alpha 90
_cell_angle_beta 98.307(5)
_cell_angle_gamma 90
_cell_formula_units_Z 16
_cell_length_a 35.674(2)
_cell_length_b 10.7160(5)
_cell_length_c 29.670(2)
_cell_measurement_reflns_used 11028
_cell_measurement_temperature 173(2)
_cell_measurement_theta_max 26.00
_cell_measurement_theta_min 2.13
_cell_volume 11223.3(11)
_computing_cell_refinement 'X-Area (Stoe & Cie, 2001)'
_computing_data_collection 'X-Area (Stoe & Cie, 2001)'
_computing_data_reduction 'X-Area (Stoe & Cie, 2001)'
_computing_molecular_graphics 'XP in SHELXTL-Plus (Sheldrick, 2008)'
_computing_publication_material SHELXL
_computing_structure_refinement 'SHELXL (Sheldrick, 2008)'
_computing_structure_solution 'SHELXS (Sheldrick, 2008)'
_diffrn_ambient_temperature 173(2)
_diffrn_measured_fraction_theta_full 0.979
_diffrn_measured_fraction_theta_max 0.963
_diffrn_measurement_device_type 'STOE IPDS II two-circle-diffractometer'
_diffrn_measurement_method \w
_diffrn_radiation_type MoK\a
_diffrn_radiation_wavelength 0.71073
_diffrn_reflns_av_R_equivalents 0.0805
_diffrn_reflns_av_unetI/netI 0.1205
_diffrn_reflns_Laue_measured_fraction_full 0.979
_diffrn_reflns_Laue_measured_fraction_max 0.963
_diffrn_reflns_limit_h_max 43
_diffrn_reflns_limit_h_min -43
_diffrn_reflns_limit_k_max 12
_diffrn_reflns_limit_k_min -13
_diffrn_reflns_limit_l_max 35
_diffrn_reflns_limit_l_min -35
_diffrn_reflns_number 22811
_diffrn_reflns_point_group_measured_fraction_full 0.979
_diffrn_reflns_point_group_measured_fraction_max 0.963
_diffrn_reflns_theta_full 25.000
_diffrn_reflns_theta_max 25.692
_diffrn_reflns_theta_min 2.131
_diffrn_source 'Genix 3D I\mS microfocus X-ray source'
_exptl_absorpt_coefficient_mu 0.086
_exptl_absorpt_correction_T_max 1.000
_exptl_absorpt_correction_T_min 0.581
_exptl_absorpt_correction_type multi-scan
_exptl_absorpt_process_details 'X-Area (Stoe & Cie, 2001)'
_exptl_crystal_colour yellow
_exptl_crystal_density_diffrn 1.189
_exptl_crystal_description plate
_exptl_crystal_F_000 4224
_exptl_crystal_size_max 0.330
_exptl_crystal_size_mid 0.240
_exptl_crystal_size_min 0.100
_refine_diff_density_max 0.254
_refine_diff_density_min -0.262
_refine_diff_density_rms 0.054
_refine_ls_extinction_method none
_refine_ls_goodness_of_fit_ref 1.001
_refine_ls_hydrogen_treatment constr
_refine_ls_matrix_type full
_refine_ls_number_parameters 667
_refine_ls_number_reflns 10274
_refine_ls_number_restraints 0
_refine_ls_restrained_S_all 1.001
_refine_ls_R_factor_all 0.1687
_refine_ls_R_factor_gt 0.0693
_refine_ls_shift/su_max 0.000
_refine_ls_shift/su_mean 0.000
_refine_ls_structure_factor_coef Fsqd
_refine_ls_weighting_details 'w=1/[\s^2^(Fo^2^)+(0.0821P)^2^+4.3338P] where P=(Fo^2^+2Fc^2^)/3'
_refine_ls_weighting_scheme calc
_refine_ls_wR_factor_gt 0.1476
_refine_ls_wR_factor_ref 0.1857
_reflns_Friedel_coverage 0.000
_reflns_number_gt 4978
_reflns_number_total 10274
_reflns_threshold_expression 'I > 2\s(I)'
_cod_data_source_file d1sc00543j2.cif
_cod_data_source_block wa3032
_cod_depositor_comments 'Adding full bibliography for 1561085--1561097.cif.'
_cod_original_sg_symbol_H-M 'C 2/c'
_cod_database_code 1561091
_platon_squeeze_void_probe_radius 1.20
_shelx_shelxl_version_number 2018/3
_shelx_space_group_comment
; 
The symmetry employed for this shelxl refinement is uniquely defined 
by the following loop, which should always be used as a source of 
symmetry information in preference to the above space-group names. 
They are only intended as comments. 
;
_shelx_estimated_absorpt_t_min 0.972
_shelx_estimated_absorpt_t_max 0.991

loop_
_space_group_symop_operation_xyz
'x, y, z'
'-x, y, -z+1/2'
'x+1/2, y+1/2, z'
'-x+1/2, y+1/2, -z+1/2'
'-x, -y, -z'
'x, -y, z-1/2'
'-x+1/2, -y+1/2, -z'
'x+1/2, -y+1/2, z-1/2'

loop_
_atom_site_label
_atom_site_type_symbol
_atom_site_fract_x
_atom_site_fract_y
_atom_site_fract_z
_atom_site_U_iso_or_equiv
_atom_site_adp_type
_atom_site_occupancy
_atom_site_site_symmetry_order
_atom_site_calc_flag
_atom_site_refinement_flags_posn
_atom_site_refinement_flags_adp
_atom_site_refinement_flags_occupancy
_atom_site_disorder_assembly
_atom_site_disorder_group
B1 B 0.44539(11) 0.4849(4) 0.54922(14) 0.0293(10) Uani 1 1 d . . . . .
O1 O 0.43686(6) 0.5606(2) 0.58403(8) 0.0335(6) Uani 1 1 d . . . . .
O2 O 0.47751(6) 0.4136(2) 0.55679(7) 0.0321(6) Uani 1 1 d . . . . .
F1 F 0.36420(7) 0.5205(3) 0.34551(8) 0.0890(10) Uani 1 1 d . . . . .
F2 F 0.34063(8) 0.3501(2) 0.36290(8) 0.0751(9) Uani 1 1 d . . . . .
F3 F 0.31497(7) 0.5188(3) 0.37727(8) 0.0756(9) Uani 1 1 d . . . . .
C8 C 0.42009(9) 0.4812(3) 0.50446(11) 0.0278(8) Uani 1 1 d . . . . .
C7 C 0.42968(9) 0.4019(3) 0.47047(11) 0.0289(8) Uani 1 1 d . . . . .
C6 C 0.40566(9) 0.3970(3) 0.42869(11) 0.0323(9) Uani 1 1 d . . . . .
H6 H 0.411605 0.345216 0.404717 0.039 Uiso 1 1 calc R U . . .
C5 C 0.37293(9) 0.4695(3) 0.42301(11) 0.0289(8) Uani 1 1 d . . . . .
C4 C 0.36340(10) 0.5491(3) 0.45650(11) 0.0318(9) Uani 1 1 d . . . . .
H4 H 0.340879 0.597460 0.451276 0.038 Uiso 1 1 calc R U . . .
C3 C 0.38762(9) 0.5570(3) 0.49836(11) 0.0284(8) Uani 1 1 d . . . . .
C2 C 0.38141(9) 0.6340(3) 0.53653(11) 0.0296(8) Uani 1 1 d . . . . .
H2 H 0.359887 0.687140 0.533306 0.036 Uiso 1 1 calc R U . . .
C1 C 0.40470(9) 0.6338(3) 0.57644(11) 0.0302(9) Uani 1 1 d . . . . .
C9 C 0.46422(10) 0.3310(3) 0.48169(12) 0.0345(9) Uani 1 1 d . . . . .
H9 H 0.471760 0.277467 0.459103 0.041 Uiso 1 1 calc R U . . .
C10 C 0.48623(9) 0.3369(3) 0.52239(12) 0.0316(9) Uani 1 1 d . . . . .
C11 C 0.34817(11) 0.4652(4) 0.37768(13) 0.0389(10) Uani 1 1 d . . . . .
C21 C 0.39707(9) 0.6997(3) 0.61757(11) 0.0286(8) Uani 1 1 d . . . . .
C22 C 0.40726(9) 0.6463(4) 0.66030(11) 0.0332(9) Uani 1 1 d . . . . .
H22 H 0.421073 0.570187 0.662983 0.040 Uiso 1 1 calc R U . . .
C23 C 0.39746(10) 0.7029(4) 0.69924(12) 0.0354(9) Uani 1 1 d . . . . .
H23 H 0.404431 0.663798 0.727967 0.042 Uiso 1 1 calc R U . . .
C24 C 0.37776(9) 0.8150(4) 0.69708(12) 0.0330(9) Uani 1 1 d . . . . .
C25 C 0.36832(9) 0.8683(4) 0.65400(12) 0.0364(9) Uani 1 1 d . . . . .
H25 H 0.355044 0.945374 0.651314 0.044 Uiso 1 1 calc R U . . .
C26 C 0.37766(9) 0.8125(3) 0.61516(12) 0.0345(9) Uani 1 1 d . . . . .
H26 H 0.370733 0.851776 0.586452 0.041 Uiso 1 1 calc R U . . .
C27 C 0.36595(10) 0.8774(4) 0.73942(13) 0.0427(10) Uani 1 1 d . . . . .
C28 C 0.37917(12) 1.0135(4) 0.74175(14) 0.0514(11) Uani 1 1 d . . . . .
H28A H 0.368296 1.056995 0.713856 0.077 Uiso 1 1 calc R U . . .
H28B H 0.370807 1.054249 0.768138 0.077 Uiso 1 1 calc R U . . .
H28C H 0.406880 1.016253 0.744755 0.077 Uiso 1 1 calc R U . . .
C29 C 0.38343(15) 0.8137(5) 0.78322(14) 0.0736(15) Uani 1 1 d . . . . .
H29A H 0.375427 0.726163 0.782680 0.110 Uiso 1 1 calc R U . . .
H29B H 0.411108 0.817926 0.785927 0.110 Uiso 1 1 calc R U . . .
H29C H 0.375035 0.855922 0.809309 0.110 Uiso 1 1 calc R U . . .
C30 C 0.32252(11) 0.8748(5) 0.73544(17) 0.0772(17) Uani 1 1 d . . . . .
H30A H 0.311487 0.916060 0.707122 0.116 Uiso 1 1 calc R U . . .
H30B H 0.313795 0.788068 0.735177 0.116 Uiso 1 1 calc R U . . .
H30C H 0.314586 0.918659 0.761463 0.116 Uiso 1 1 calc R U . . .
C31 C 0.52149(9) 0.2657(3) 0.53606(12) 0.0306(9) Uani 1 1 d . . . . .
C32 C 0.54631(10) 0.2987(4) 0.57450(12) 0.0370(9) Uani 1 1 d . . . . .
H32 H 0.540360 0.367433 0.592424 0.044 Uiso 1 1 calc R U . . .
C33 C 0.57985(9) 0.2329(3) 0.58734(12) 0.0332(9) Uani 1 1 d . . . . .
H33 H 0.596243 0.257505 0.613974 0.040 Uiso 1 1 calc R U . . .
C34 C 0.58981(9) 0.1329(3) 0.56226(12) 0.0322(9) Uani 1 1 d . . . . .
C35 C 0.56444(11) 0.1011(4) 0.52421(14) 0.0539(12) Uani 1 1 d . . . . .
H35 H 0.570232 0.032212 0.506274 0.065 Uiso 1 1 calc R U . . .
C36 C 0.53122(11) 0.1649(4) 0.51127(13) 0.0512(12) Uani 1 1 d . . . . .
H36 H 0.514713 0.139219 0.484876 0.061 Uiso 1 1 calc R U . . .
C37 C 0.62619(9) 0.0573(4) 0.57532(13) 0.0355(9) Uani 1 1 d . . . . .
C38 C 0.61638(11) -0.0789(4) 0.58163(14) 0.0484(11) Uani 1 1 d . . . . .
H38A H 0.601302 -0.110299 0.553694 0.073 Uiso 1 1 calc R U . . .
H38B H 0.639749 -0.127776 0.588249 0.073 Uiso 1 1 calc R U . . .
H38C H 0.601746 -0.086620 0.607024 0.073 Uiso 1 1 calc R U . . .
C39 C 0.65049(10) 0.0679(4) 0.53624(14) 0.0465(11) Uani 1 1 d . . . . .
H39A H 0.656924 0.155580 0.531984 0.070 Uiso 1 1 calc R U . . .
H39B H 0.673796 0.019264 0.543990 0.070 Uiso 1 1 calc R U . . .
H39C H 0.636114 0.035447 0.508028 0.070 Uiso 1 1 calc R U . . .
C40 C 0.64964(11) 0.1043(4) 0.61916(14) 0.0528(12) Uani 1 1 d . . . . .
H40A H 0.656174 0.192204 0.615548 0.079 Uiso 1 1 calc R U . . .
H40B H 0.634898 0.095994 0.644426 0.079 Uiso 1 1 calc R U . . .
H40C H 0.672901 0.054838 0.625651 0.079 Uiso 1 1 calc R U . . .
B1A B 0.68453(10) 0.6888(4) 0.48908(14) 0.0288(10) Uani 1 1 d . . . . .
O1A O 0.65290(6) 0.7496(2) 0.46792(7) 0.0329(6) Uani 1 1 d . . . . .
O2A O 0.70082(6) 0.7289(2) 0.53186(7) 0.0311(6) Uani 1 1 d . . . . .
F1A F 0.75047(9) 0.2849(3) 0.36381(9) 0.0917(10) Uani 1 1 d . . . . .
F2A F 0.71781(7) 0.1694(2) 0.40102(10) 0.0744(9) Uani 1 1 d . . . . .
F3A F 0.77413(6) 0.2139(2) 0.42835(8) 0.0565(7) Uani 1 1 d . . . . .
C8A C 0.70038(9) 0.5792(3) 0.46667(11) 0.0267(8) Uani 1 1 d . . . . .
C7A C 0.73247(9) 0.5190(3) 0.48975(12) 0.0300(9) Uani 1 1 d . . . . .
C6A C 0.74649(9) 0.4146(3) 0.46943(12) 0.0316(9) Uani 1 1 d . . . . .
H6A H 0.768205 0.372029 0.484205 0.038 Uiso 1 1 calc R U . . .
C5A C 0.72834(9) 0.3736(3) 0.42726(12) 0.0314(9) Uani 1 1 d . . . . .
C4A C 0.69668(9) 0.4345(3) 0.40451(12) 0.0305(9) Uani 1 1 d . . . . .
H4A H 0.684898 0.405230 0.375681 0.037 Uiso 1 1 calc R U . . .
C3A C 0.68248(9) 0.5383(3) 0.42433(12) 0.0290(8) Uani 1 1 d . . . . .
C2A C 0.64958(9) 0.6093(3) 0.40470(12) 0.0311(9) Uani 1 1 d . . . . .
H2A H 0.636880 0.584841 0.375683 0.037 Uiso 1 1 calc R U . . .
C1A C 0.63606(9) 0.7075(3) 0.42519(11) 0.0297(8) Uani 1 1 d . . . . .
C9A C 0.74840(10) 0.5712(3) 0.53335(12) 0.0326(9) Uani 1 1 d . . . . .
H9A H 0.770987 0.535236 0.548886 0.039 Uiso 1 1 calc R U . . .
C10A C 0.73294(9) 0.6677(3) 0.55304(11) 0.0302(8) Uani 1 1 d . . . . .
C11A C 0.74256(11) 0.2624(4) 0.40529(13) 0.0397(10) Uani 1 1 d . . . . .
C21A C 0.60328(9) 0.7827(3) 0.40606(12) 0.0310(9) Uani 1 1 d . . . . .
C22A C 0.58403(10) 0.8550(4) 0.43344(12) 0.0432(11) Uani 1 1 d . . . . .
H22A H 0.592271 0.856891 0.465346 0.052 Uiso 1 1 calc R U . . .
C23A C 0.55268(10) 0.9256(4) 0.41522(13) 0.0481(11) Uani 1 1 d . . . . .
H23A H 0.540015 0.974736 0.435001 0.058 Uiso 1 1 calc R U . . .
C24A C 0.53947(9) 0.9258(4) 0.36877(12) 0.0317(9) Uani 1 1 d . . . . .
C25A C 0.55886(10) 0.8512(4) 0.34218(13) 0.0464(11) Uani 1 1 d . . . . .
H25A H 0.550423 0.847851 0.310336 0.056 Uiso 1 1 calc R U . . .
C26A C 0.58993(11) 0.7814(4) 0.35976(12) 0.0451(11) Uani 1 1 d . . . . .
H26A H 0.602391 0.731630 0.339956 0.054 Uiso 1 1 calc R U . . .
C27A C 0.50573(10) 1.0044(4) 0.34750(12) 0.0393(10) Uani 1 1 d . . . . .
C28A C 0.51866(11) 1.0934(4) 0.31227(14) 0.0499(11) Uani 1 1 d . . . . .
H28D H 0.538378 1.149073 0.327370 0.075 Uiso 1 1 calc R U . . .
H28E H 0.528810 1.044909 0.288772 0.075 Uiso 1 1 calc R U . . .
H28F H 0.497036 1.143113 0.298159 0.075 Uiso 1 1 calc R U . . .
C29A C 0.47514(11) 0.9187(4) 0.32356(17) 0.0682(15) Uani 1 1 d . . . . .
H29D H 0.485675 0.868323 0.300839 0.102 Uiso 1 1 calc R U . . .
H29E H 0.466003 0.863603 0.345987 0.102 Uiso 1 1 calc R U . . .
H29F H 0.454046 0.968986 0.308438 0.102 Uiso 1 1 calc R U . . .
C30A C 0.48922(12) 1.0824(5) 0.38273(14) 0.0704(16) Uani 1 1 d . . . . .
H30D H 0.508854 1.137764 0.398227 0.106 Uiso 1 1 calc R U . . .
H30E H 0.468115 1.132553 0.367559 0.106 Uiso 1 1 calc R U . . .
H30F H 0.480071 1.027169 0.405108 0.106 Uiso 1 1 calc R U . . .
C31A C 0.74791(9) 0.7214(3) 0.59783(11) 0.0288(8) Uani 1 1 d . . . . .
C32A C 0.73395(9) 0.8310(4) 0.61325(12) 0.0340(9) Uani 1 1 d . . . . .
H32A H 0.713688 0.872222 0.594812 0.041 Uiso 1 1 calc R U . . .
C33A C 0.74871(9) 0.8830(4) 0.65507(12) 0.0354(9) Uani 1 1 d . . . . .
H33A H 0.738279 0.958638 0.664398 0.043 Uiso 1 1 calc R U . . .
C34A C 0.77806(10) 0.8273(3) 0.68328(12) 0.0338(9) Uani 1 1 d . . . . .
C35A C 0.79112(12) 0.7154(4) 0.66764(14) 0.0541(12) Uani 1 1 d . . . . .
H35A H 0.810920 0.672917 0.686415 0.065 Uiso 1 1 calc R U . . .
C36A C 0.77690(12) 0.6631(4) 0.62651(14) 0.0544(12) Uani 1 1 d . . . . .
H36A H 0.786961 0.586383 0.617568 0.065 Uiso 1 1 calc R U . . .
C37A C 0.79598(10) 0.8813(4) 0.72937(12) 0.0342(9) Uani 1 1 d . . . . .
C38A C 0.79065(12) 0.7889(4) 0.76771(13) 0.0533(12) Uani 1 1 d . . . . .
H38D H 0.801811 0.708230 0.761589 0.080 Uiso 1 1 calc R U . . .
H38E H 0.803182 0.821626 0.796888 0.080 Uiso 1 1 calc R U . . .
H38F H 0.763548 0.778173 0.769042 0.080 Uiso 1 1 calc R U . . .
C39A C 0.77848(12) 1.0049(4) 0.73974(14) 0.0525(12) Uani 1 1 d . . . . .
H39D H 0.751292 0.993628 0.740304 0.079 Uiso 1 1 calc R U . . .
H39E H 0.790559 1.035359 0.769476 0.079 Uiso 1 1 calc R U . . .
H39F H 0.782270 1.065786 0.716159 0.079 Uiso 1 1 calc R U . . .
C40A C 0.83847(10) 0.9014(5) 0.72868(14) 0.0557(13) Uani 1 1 d . . . . .
H40D H 0.850228 0.822179 0.721996 0.084 Uiso 1 1 calc R U . . .
H40E H 0.842025 0.962700 0.705138 0.084 Uiso 1 1 calc R U . . .
H40F H 0.850314 0.932274 0.758455 0.084 Uiso 1 1 calc R U . . .

loop_
_atom_site_aniso_label
_atom_site_aniso_U_11
_atom_site_aniso_U_22
_atom_site_aniso_U_33
_atom_site_aniso_U_23
_atom_site_aniso_U_13
_atom_site_aniso_U_12
B1 0.031(2) 0.031(3) 0.027(2) 0.0001(19) 0.0052(18) 0.0031(19)
O1 0.0294(12) 0.0399(16) 0.0301(14) -0.0034(12) 0.0009(11) 0.0110(12)
O2 0.0316(13) 0.0378(16) 0.0266(13) -0.0035(12) 0.0034(10) 0.0092(12)
F1 0.0811(19) 0.146(3) 0.0345(15) 0.0351(17) -0.0089(14) -0.0362(19)
F2 0.098(2) 0.0499(18) 0.0635(18) -0.0192(14) -0.0355(15) 0.0100(15)
F3 0.0592(15) 0.110(2) 0.0506(16) -0.0255(15) -0.0168(13) 0.0413(16)
C8 0.0274(18) 0.027(2) 0.0288(19) -0.0012(16) 0.0047(15) 0.0025(16)
C7 0.0330(19) 0.023(2) 0.031(2) 0.0001(16) 0.0056(16) 0.0061(16)
C6 0.040(2) 0.031(2) 0.026(2) -0.0018(17) 0.0060(16) 0.0039(18)
C5 0.0365(19) 0.026(2) 0.0237(19) 0.0024(16) 0.0029(16) 0.0036(17)
C4 0.035(2) 0.030(2) 0.031(2) 0.0054(17) 0.0051(17) 0.0062(17)
C3 0.0323(19) 0.030(2) 0.0242(19) 0.0017(16) 0.0078(15) 0.0018(17)
C2 0.0292(18) 0.031(2) 0.030(2) 0.0016(17) 0.0069(16) 0.0076(16)
C1 0.0320(19) 0.029(2) 0.030(2) 0.0006(17) 0.0073(16) 0.0053(17)
C9 0.040(2) 0.038(2) 0.027(2) -0.0040(17) 0.0084(17) 0.0089(18)
C10 0.0322(19) 0.033(2) 0.031(2) -0.0018(18) 0.0090(16) 0.0049(17)
C11 0.042(2) 0.042(3) 0.031(2) -0.001(2) -0.0015(18) 0.009(2)
C21 0.0255(17) 0.032(2) 0.028(2) -0.0016(17) 0.0034(15) 0.0064(16)
C22 0.0342(19) 0.035(2) 0.030(2) -0.0020(18) 0.0025(16) 0.0070(17)
C23 0.042(2) 0.037(2) 0.027(2) 0.0000(18) 0.0058(17) 0.0019(19)
C24 0.0297(19) 0.040(3) 0.029(2) -0.0081(18) 0.0041(16) -0.0005(18)
C25 0.0307(19) 0.038(2) 0.038(2) -0.0075(19) -0.0004(17) 0.0086(18)
C26 0.039(2) 0.037(2) 0.027(2) -0.0022(18) 0.0026(16) 0.0074(18)
C27 0.042(2) 0.051(3) 0.037(2) -0.011(2) 0.0097(18) 0.002(2)
C28 0.063(3) 0.051(3) 0.038(2) -0.013(2) 0.002(2) 0.007(2)
C29 0.124(4) 0.067(4) 0.033(3) -0.006(2) 0.023(3) 0.016(3)
C30 0.051(3) 0.106(5) 0.084(4) -0.037(3) 0.039(3) -0.011(3)
C31 0.0302(19) 0.033(2) 0.029(2) -0.0004(17) 0.0042(16) 0.0056(17)
C32 0.038(2) 0.036(2) 0.038(2) -0.0087(19) 0.0101(18) 0.0049(19)
C33 0.0300(19) 0.034(2) 0.033(2) -0.0010(18) -0.0030(16) 0.0019(17)
C34 0.0310(19) 0.031(2) 0.035(2) 0.0044(18) 0.0074(17) 0.0043(17)
C35 0.052(2) 0.059(3) 0.046(3) -0.022(2) -0.008(2) 0.028(2)
C36 0.047(2) 0.059(3) 0.042(2) -0.022(2) -0.013(2) 0.022(2)
C37 0.0284(18) 0.037(2) 0.041(2) 0.0034(19) 0.0037(17) 0.0064(17)
C38 0.046(2) 0.042(3) 0.056(3) 0.013(2) 0.005(2) 0.007(2)
C39 0.034(2) 0.050(3) 0.058(3) 0.011(2) 0.0134(19) 0.013(2)
C40 0.039(2) 0.061(3) 0.054(3) -0.004(2) -0.008(2) 0.012(2)
B1A 0.027(2) 0.027(3) 0.031(2) 0.0035(19) 0.0018(18) -0.0009(19)
O1A 0.0316(13) 0.0350(16) 0.0296(14) -0.0028(11) -0.0040(11) 0.0061(11)
O2A 0.0327(13) 0.0295(15) 0.0287(14) -0.0029(11) -0.0033(11) 0.0060(11)
F1A 0.165(3) 0.069(2) 0.0506(17) 0.0051(15) 0.0467(18) 0.055(2)
F2A 0.0504(15) 0.0366(16) 0.131(3) -0.0314(15) -0.0065(15) 0.0020(12)
F3A 0.0444(13) 0.0555(17) 0.0663(16) -0.0194(13) -0.0031(12) 0.0195(12)
C8A 0.0250(17) 0.027(2) 0.0274(19) 0.0025(16) 0.0014(15) -0.0003(16)
C7A 0.0284(18) 0.028(2) 0.034(2) 0.0031(17) 0.0053(16) 0.0000(16)
C6A 0.0272(18) 0.033(2) 0.034(2) 0.0035(18) 0.0021(16) 0.0048(17)
C5A 0.0325(19) 0.032(2) 0.032(2) 0.0025(17) 0.0116(16) 0.0003(17)
C4A 0.0330(19) 0.031(2) 0.028(2) 0.0002(17) 0.0046(16) -0.0038(17)
C3A 0.0266(18) 0.030(2) 0.032(2) -0.0003(17) 0.0089(16) -0.0024(16)
C2A 0.0320(19) 0.037(2) 0.0236(19) -0.0027(17) 0.0022(15) -0.0013(18)
C1A 0.0289(18) 0.036(2) 0.0236(19) -0.0025(17) 0.0014(15) 0.0006(17)
C9A 0.0335(19) 0.031(2) 0.031(2) 0.0027(18) -0.0030(16) 0.0011(17)
C10A 0.0305(19) 0.029(2) 0.029(2) 0.0037(17) -0.0009(16) 0.0004(17)
C11A 0.047(2) 0.037(3) 0.035(2) -0.0011(19) 0.0044(19) 0.005(2)
C21A 0.0275(18) 0.035(2) 0.029(2) 0.0012(17) 0.0018(16) 0.0031(17)
C22A 0.043(2) 0.058(3) 0.025(2) -0.005(2) -0.0073(17) 0.023(2)
C23A 0.046(2) 0.066(3) 0.031(2) -0.005(2) 0.0004(19) 0.023(2)
C24A 0.0256(18) 0.040(2) 0.028(2) 0.0026(18) 0.0018(16) 0.0023(17)
C25A 0.045(2) 0.063(3) 0.029(2) -0.003(2) -0.0016(18) 0.013(2)
C26A 0.050(2) 0.053(3) 0.030(2) -0.006(2) -0.0014(19) 0.021(2)
C27A 0.0283(19) 0.053(3) 0.035(2) 0.007(2) -0.0016(17) 0.0059(19)
C28A 0.042(2) 0.055(3) 0.052(3) 0.015(2) 0.005(2) 0.012(2)
C29A 0.037(2) 0.067(4) 0.094(4) 0.032(3) -0.017(2) -0.005(2)
C30A 0.061(3) 0.104(4) 0.045(3) 0.009(3) 0.006(2) 0.051(3)
C31A 0.0284(18) 0.029(2) 0.028(2) -0.0027(17) 0.0017(16) -0.0002(17)
C32A 0.0301(19) 0.038(2) 0.032(2) 0.0042(18) -0.0028(16) 0.0043(17)
C33A 0.036(2) 0.033(2) 0.037(2) -0.0036(18) 0.0030(17) 0.0053(18)
C34A 0.037(2) 0.033(2) 0.030(2) -0.0018(17) -0.0013(17) -0.0036(18)
C35A 0.063(3) 0.045(3) 0.045(3) -0.009(2) -0.025(2) 0.021(2)
C36A 0.065(3) 0.040(3) 0.049(3) -0.016(2) -0.024(2) 0.022(2)
C37A 0.038(2) 0.037(2) 0.027(2) -0.0011(17) 0.0006(16) -0.0017(18)
C38A 0.070(3) 0.054(3) 0.032(2) -0.001(2) -0.004(2) -0.009(2)
C39A 0.066(3) 0.044(3) 0.044(3) -0.017(2) -0.004(2) -0.001(2)
C40A 0.042(2) 0.083(4) 0.041(2) -0.017(2) 0.0009(19) -0.016(2)

loop_
_atom_type_symbol
_atom_type_description
_atom_type_scat_dispersion_real
_atom_type_scat_dispersion_imag
_atom_type_scat_source
C C 0.0033 0.0016 'International Tables Vol C Tables 4.2.6.8 and 6.1.1.4'
H H 0.0000 0.0000 'International Tables Vol C Tables 4.2.6.8 and 6.1.1.4'
B B 0.0013 0.0007 'International Tables Vol C Tables 4.2.6.8 and 6.1.1.4'
O O 0.0106 0.0060 'International Tables Vol C Tables 4.2.6.8 and 6.1.1.4'
F F 0.0171 0.0103 'International Tables Vol C Tables 4.2.6.8 and 6.1.1.4'

loop_
_geom_angle_atom_site_label_1
_geom_angle_atom_site_label_2
_geom_angle_atom_site_label_3
_geom_angle
_geom_angle_site_symmetry_1
_geom_angle_site_symmetry_3
_geom_angle_publ_flag
O2 B1 O1 118.4(3) . . ?
O2 B1 C8 121.0(3) . . ?
O1 B1 C8 120.7(3) . . ?
B1 O1 C1 118.6(3) . . ?
B1 O2 C10 118.9(3) . . ?
C7 C8 C3 122.8(3) . . ?
C7 C8 B1 118.5(3) . . ?
C3 C8 B1 118.7(3) . . ?
C8 C7 C6 118.6(3) . . ?
C8 C7 C9 116.3(3) . . ?
C6 C7 C9 125.2(3) . . ?
C5 C6 C7 118.7(3) . . ?
C5 C6 H6 120.6 . . ?
C7 C6 H6 120.6 . . ?
C4 C5 C6 123.0(3) . . ?
C4 C5 C11 119.2(3) . . ?
C6 C5 C11 117.8(3) . . ?
C5 C4 C3 119.0(3) . . ?
C5 C4 H4 120.5 . . ?
C3 C4 H4 120.5 . . ?
C8 C3 C4 117.9(3) . . ?
C8 C3 C2 116.5(3) . . ?
C4 C3 C2 125.6(3) . . ?
C1 C2 C3 123.0(3) . . ?
C1 C2 H2 118.5 . . ?
C3 C2 H2 118.5 . . ?
C2 C1 O1 122.5(3) . . ?
C2 C1 C21 124.5(3) . . ?
O1 C1 C21 112.8(3) . . ?
C10 C9 C7 123.4(3) . . ?
C10 C9 H9 118.3 . . ?
C7 C9 H9 118.3 . . ?
C9 C10 O2 121.8(3) . . ?
C9 C10 C31 125.9(3) . . ?
O2 C10 C31 112.2(3) . . ?
F3 C11 F1 106.3(3) . . ?
F3 C11 F2 105.4(3) . . ?
F1 C11 F2 105.5(3) . . ?
F3 C11 C5 114.1(3) . . ?
F1 C11 C5 111.9(3) . . ?
F2 C11 C5 113.0(3) . . ?
C26 C21 C22 117.9(3) . . ?
C26 C21 C1 121.7(3) . . ?
C22 C21 C1 120.3(3) . . ?
C21 C22 C23 120.9(3) . . ?
C21 C22 H22 119.6 . . ?
C23 C22 H22 119.6 . . ?
C24 C23 C22 121.6(3) . . ?
C24 C23 H23 119.2 . . ?
C22 C23 H23 119.2 . . ?
C23 C24 C25 116.7(3) . . ?
C23 C24 C27 122.4(3) . . ?
C25 C24 C27 120.9(3) . . ?
C26 C25 C24 122.2(4) . . ?
C26 C25 H25 118.9 . . ?
C24 C25 H25 118.9 . . ?
C25 C26 C21 120.8(3) . . ?
C25 C26 H26 119.6 . . ?
C21 C26 H26 119.6 . . ?
C29 C27 C28 107.7(3) . . ?
C29 C27 C24 112.1(3) . . ?
C28 C27 C24 109.4(3) . . ?
C29 C27 C30 110.0(4) . . ?
C28 C27 C30 108.7(4) . . ?
C24 C27 C30 108.8(3) . . ?
C27 C28 H28A 109.5 . . ?
C27 C28 H28B 109.5 . . ?
H28A C28 H28B 109.5 . . ?
C27 C28 H28C 109.5 . . ?
H28A C28 H28C 109.5 . . ?
H28B C28 H28C 109.5 . . ?
C27 C29 H29A 109.5 . . ?
C27 C29 H29B 109.5 . . ?
H29A C29 H29B 109.5 . . ?
C27 C29 H29C 109.5 . . ?
H29A C29 H29C 109.5 . . ?
H29B C29 H29C 109.5 . . ?
C27 C30 H30A 109.5 . . ?
C27 C30 H30B 109.5 . . ?
H30A C30 H30B 109.5 . . ?
C27 C30 H30C 109.5 . . ?
H30A C30 H30C 109.5 . . ?
H30B C30 H30C 109.5 . . ?
C36 C31 C32 117.3(3) . . ?
C36 C31 C10 121.9(3) . . ?
C32 C31 C10 120.8(3) . . ?
C31 C32 C33 121.1(3) . . ?
C31 C32 H32 119.4 . . ?
C33 C32 H32 119.4 . . ?
C34 C33 C32 121.6(3) . . ?
C34 C33 H33 119.2 . . ?
C32 C33 H33 119.2 . . ?
C33 C34 C35 116.3(3) . . ?
C33 C34 C37 123.3(3) . . ?
C35 C34 C37 120.4(3) . . ?
C36 C35 C34 122.8(4) . . ?
C36 C35 H35 118.6 . . ?
C34 C35 H35 118.6 . . ?
C35 C36 C31 120.9(4) . . ?
C35 C36 H36 119.5 . . ?
C31 C36 H36 119.5 . . ?
C38 C37 C40 108.6(3) . . ?
C38 C37 C34 109.7(3) . . ?
C40 C37 C34 112.4(3) . . ?
C38 C37 C39 109.0(3) . . ?
C40 C37 C39 108.5(3) . . ?
C34 C37 C39 108.5(3) . . ?
C37 C38 H38A 109.5 . . ?
C37 C38 H38B 109.5 . . ?
H38A C38 H38B 109.5 . . ?
C37 C38 H38C 109.5 . . ?
H38A C38 H38C 109.5 . . ?
H38B C38 H38C 109.5 . . ?
C37 C39 H39A 109.5 . . ?
C37 C39 H39B 109.5 . . ?
H39A C39 H39B 109.5 . . ?
C37 C39 H39C 109.5 . . ?
H39A C39 H39C 109.5 . . ?
H39B C39 H39C 109.5 . . ?
C37 C40 H40A 109.5 . . ?
C37 C40 H40B 109.5 . . ?
H40A C40 H40B 109.5 . . ?
C37 C40 H40C 109.5 . . ?
H40A C40 H40C 109.5 . . ?
H40B C40 H40C 109.5 . . ?
O1A B1A O2A 118.6(3) . . ?
O1A B1A C8A 120.4(3) . . ?
O2A B1A C8A 120.9(3) . . ?
B1A O1A C1A 118.6(3) . . ?
B1A O2A C10A 118.5(3) . . ?
C3A C8A C7A 122.0(3) . . ?
C3A C8A B1A 119.5(3) . . ?
C7A C8A B1A 118.5(3) . . ?
C6A C7A C8A 118.4(3) . . ?
C6A C7A C9A 125.2(3) . . ?
C8A C7A C9A 116.5(3) . . ?
C5A C6A C7A 119.4(3) . . ?
C5A C6A H6A 120.3 . . ?
C7A C6A H6A 120.3 . . ?
C4A C5A C6A 121.8(3) . . ?
C4A C5A C11A 118.0(3) . . ?
C6A C5A C11A 120.3(3) . . ?
C3A C4A C5A 119.4(3) . . ?
C3A C4A H4A 120.3 . . ?
C5A C4A H4A 120.3 . . ?
C4A C3A C8A 119.1(3) . . ?
C4A C3A C2A 125.1(3) . . ?
C8A C3A C2A 115.8(3) . . ?
C1A C2A C3A 123.7(3) . . ?
C1A C2A H2A 118.2 . . ?
C3A C2A H2A 118.2 . . ?
C2A C1A O1A 122.0(3) . . ?
C2A C1A C21A 125.2(3) . . ?
O1A C1A C21A 112.9(3) . . ?
C10A C9A C7A 123.5(3) . . ?
C10A C9A H9A 118.2 . . ?
C7A C9A H9A 118.2 . . ?
C9A C10A O2A 122.0(3) . . ?
C9A C10A C31A 125.0(3) . . ?
O2A C10A C31A 113.0(3) . . ?
F1A C11A F2A 106.1(3) . . ?
F1A C11A F3A 105.7(3) . . ?
F2A C11A F3A 105.0(3) . . ?
F1A C11A C5A 113.2(3) . . ?
F2A C11A C5A 112.4(3) . . ?
F3A C11A C5A 113.8(3) . . ?
C22A C21A C26A 117.5(3) . . ?
C22A C21A C1A 121.3(3) . . ?
C26A C21A C1A 121.2(3) . . ?
C21A C22A C23A 121.2(3) . . ?
C21A C22A H22A 119.4 . . ?
C23A C22A H22A 119.4 . . ?
C24A C23A C22A 121.6(4) . . ?
C24A C23A H23A 119.2 . . ?
C22A C23A H23A 119.2 . . ?
C25A C24A C23A 116.1(3) . . ?
C25A C24A C27A 120.9(3) . . ?
C23A C24A C27A 122.9(3) . . ?
C26A C25A C24A 122.8(4) . . ?
C26A C25A H25A 118.6 . . ?
C24A C25A H25A 118.6 . . ?
C25A C26A C21A 120.8(4) . . ?
C25A C26A H26A 119.6 . . ?
C21A C26A H26A 119.6 . . ?
C29A C27A C30A 109.2(3) . . ?
C29A C27A C24A 109.2(3) . . ?
C30A C27A C24A 112.3(3) . . ?
C29A C27A C28A 108.8(3) . . ?
C30A C27A C28A 108.1(4) . . ?
C24A C27A C28A 109.1(3) . . ?
C27A C28A H28D 109.5 . . ?
C27A C28A H28E 109.5 . . ?
H28D C28A H28E 109.5 . . ?
C27A C28A H28F 109.5 . . ?
H28D C28A H28F 109.5 . . ?
H28E C28A H28F 109.5 . . ?
C27A C29A H29D 109.5 . . ?
C27A C29A H29E 109.5 . . ?
H29D C29A H29E 109.5 . . ?
C27A C29A H29F 109.5 . . ?
H29D C29A H29F 109.5 . . ?
H29E C29A H29F 109.5 . . ?
C27A C30A H30D 109.5 . . ?
C27A C30A H30E 109.5 . . ?
H30D C30A H30E 109.5 . . ?
C27A C30A H30F 109.5 . . ?
H30D C30A H30F 109.5 . . ?
H30E C30A H30F 109.5 . . ?
C32A C31A C36A 116.9(3) . . ?
C32A C31A C10A 122.0(3) . . ?
C36A C31A C10A 121.1(3) . . ?
C31A C32A C33A 121.9(3) . . ?
C31A C32A H32A 119.1 . . ?
C33A C32A H32A 119.1 . . ?
C34A C33A C32A 121.7(4) . . ?
C34A C33A H33A 119.2 . . ?
C32A C33A H33A 119.2 . . ?
C33A C34A C35A 115.6(3) . . ?
C33A C34A C37A 124.0(3) . . ?
C35A C34A C37A 120.3(3) . . ?
C36A C35A C34A 123.4(4) . . ?
C36A C35A H35A 118.3 . . ?
C34A C35A H35A 118.3 . . ?
C35A C36A C31A 120.5(4) . . ?
C35A C36A H36A 119.7 . . ?
C31A C36A H36A 119.7 . . ?
C39A C37A C40A 108.5(3) . . ?
C39A C37A C34A 112.3(3) . . ?
C40A C37A C34A 109.0(3) . . ?
C39A C37A C38A 108.3(3) . . ?
C40A C37A C38A 109.1(3) . . ?
C34A C37A C38A 109.6(3) . . ?
C37A C38A H38D 109.5 . . ?
C37A C38A H38E 109.5 . . ?
H38D C38A H38E 109.5 . . ?
C37A C38A H38F 109.5 . . ?
H38D C38A H38F 109.5 . . ?
H38E C38A H38F 109.5 . . ?
C37A C39A H39D 109.5 . . ?
C37A C39A H39E 109.5 . . ?
H39D C39A H39E 109.5 . . ?
C37A C39A H39F 109.5 . . ?
H39D C39A H39F 109.5 . . ?
H39E C39A H39F 109.5 . . ?
C37A C40A H40D 109.5 . . ?
C37A C40A H40E 109.5 . . ?
H40D C40A H40E 109.5 . . ?
C37A C40A H40F 109.5 . . ?
H40D C40A H40F 109.5 . . ?
H40E C40A H40F 109.5 . . ?

loop_
_geom_bond_atom_site_label_1
_geom_bond_atom_site_label_2
_geom_bond_distance
_geom_bond_site_symmetry_2
_geom_bond_publ_flag
B1 O2 1.368(4) . ?
B1 O1 1.381(5) . ?
B1 C8 1.495(5) . ?
O1 C1 1.381(4) . ?
O2 C10 1.381(4) . ?
F1 C11 1.322(4) . ?
F2 C11 1.324(4) . ?
F3 C11 1.315(4) . ?
C8 C7 1.399(5) . ?
C8 C3 1.405(4) . ?
C7 C6 1.402(4) . ?
C7 C9 1.445(5) . ?
C6 C5 1.392(5) . ?
C6 H6 0.9500 . ?
C5 C4 1.388(5) . ?
C5 C11 1.500(5) . ?
C4 C3 1.409(4) . ?
C4 H4 0.9500 . ?
C3 C2 1.444(5) . ?
C2 C1 1.345(4) . ?
C2 H2 0.9500 . ?
C1 C21 1.469(5) . ?
C9 C10 1.344(5) . ?
C9 H9 0.9500 . ?
C10 C31 1.477(5) . ?
C21 C26 1.390(5) . ?
C21 C22 1.391(5) . ?
C22 C23 1.393(5) . ?
C22 H22 0.9500 . ?
C23 C24 1.389(5) . ?
C23 H23 0.9500 . ?
C24 C25 1.396(5) . ?
C24 C27 1.535(5) . ?
C25 C26 1.381(5) . ?
C25 H25 0.9500 . ?
C26 H26 0.9500 . ?
C27 C29 1.520(6) . ?
C27 C28 1.531(5) . ?
C27 C30 1.537(5) . ?
C28 H28A 0.9800 . ?
C28 H28B 0.9800 . ?
C28 H28C 0.9800 . ?
C29 H29A 0.9800 . ?
C29 H29B 0.9800 . ?
C29 H29C 0.9800 . ?
C30 H30A 0.9800 . ?
C30 H30B 0.9800 . ?
C30 H30C 0.9800 . ?
C31 C36 1.379(5) . ?
C31 C32 1.385(5) . ?
C32 C33 1.394(5) . ?
C32 H32 0.9500 . ?
C33 C34 1.380(5) . ?
C33 H33 0.9500 . ?
C34 C35 1.384(5) . ?
C34 C37 1.532(5) . ?
C35 C36 1.374(5) . ?
C35 H35 0.9500 . ?
C36 H36 0.9500 . ?
C37 C38 1.520(5) . ?
C37 C40 1.527(5) . ?
C37 C39 1.549(5) . ?
C38 H38A 0.9800 . ?
C38 H38B 0.9800 . ?
C38 H38C 0.9800 . ?
C39 H39A 0.9800 . ?
C39 H39B 0.9800 . ?
C39 H39C 0.9800 . ?
C40 H40A 0.9800 . ?
C40 H40B 0.9800 . ?
C40 H40C 0.9800 . ?
B1A O1A 1.374(4) . ?
B1A O2A 1.386(4) . ?
B1A C8A 1.500(5) . ?
O1A C1A 1.397(4) . ?
O2A C10A 1.389(4) . ?
F1A C11A 1.324(4) . ?
F2A C11A 1.325(4) . ?
F3A C11A 1.336(4) . ?
C8A C3A 1.395(5) . ?
C8A C7A 1.403(4) . ?
C7A C6A 1.397(5) . ?
C7A C9A 1.448(5) . ?
C6A C5A 1.394(5) . ?
C6A H6A 0.9500 . ?
C5A C4A 1.391(5) . ?
C5A C11A 1.483(5) . ?
C4A C3A 1.388(5) . ?
C4A H4A 0.9500 . ?
C3A C2A 1.448(5) . ?
C2A C1A 1.340(5) . ?
C2A H2A 0.9500 . ?
C1A C21A 1.466(5) . ?
C9A C10A 1.345(5) . ?
C9A H9A 0.9500 . ?
C10A C31A 1.476(5) . ?
C21A C22A 1.376(5) . ?
C21A C26A 1.387(5) . ?
C22A C23A 1.393(5) . ?
C22A H22A 0.9500 . ?
C23A C24A 1.391(5) . ?
C23A H23A 0.9500 . ?
C24A C25A 1.377(5) . ?
C24A C27A 1.529(5) . ?
C25A C26A 1.376(5) . ?
C25A H25A 0.9500 . ?
C26A H26A 0.9500 . ?
C27A C29A 1.522(5) . ?
C27A C30A 1.522(5) . ?
C27A C28A 1.534(5) . ?
C28A H28D 0.9800 . ?
C28A H28E 0.9800 . ?
C28A H28F 0.9800 . ?
C29A H29D 0.9800 . ?
C29A H29E 0.9800 . ?
C29A H29F 0.9800 . ?
C30A H30D 0.9800 . ?
C30A H30E 0.9800 . ?
C30A H30F 0.9800 . ?
C31A C32A 1.379(5) . ?
C31A C36A 1.389(5) . ?
C32A C33A 1.392(5) . ?
C32A H32A 0.9500 . ?
C33A C34A 1.378(5) . ?
C33A H33A 0.9500 . ?
C34A C35A 1.391(5) . ?
C34A C37A 1.536(5) . ?
C35A C36A 1.372(5) . ?
C35A H35A 0.9500 . ?
C36A H36A 0.9500 . ?
C37A C39A 1.515(5) . ?
C37A C40A 1.534(5) . ?
C37A C38A 1.540(5) . ?
C38A H38D 0.9800 . ?
C38A H38E 0.9800 . ?
C38A H38F 0.9800 . ?
C39A H39D 0.9800 . ?
C39A H39E 0.9800 . ?
C39A H39F 0.9800 . ?
C40A H40D 0.9800 . ?
C40A H40E 0.9800 . ?
C40A H40F 0.9800 . ?

loop_
_geom_torsion_atom_site_label_1
_geom_torsion_atom_site_label_2
_geom_torsion_atom_site_label_3
_geom_torsion_atom_site_label_4
_geom_torsion
_geom_torsion_site_symmetry_1
_geom_torsion_site_symmetry_2
_geom_torsion_site_symmetry_3
_geom_torsion_site_symmetry_4
_geom_torsion_publ_flag
O2 B1 O1 C1 179.3(3) . . . . ?
C8 B1 O1 C1 -0.7(5) . . . . ?
O1 B1 O2 C10 179.5(3) . . . . ?
C8 B1 O2 C10 -0.5(5) . . . . ?
O2 B1 C8 C7 0.8(5) . . . . ?
O1 B1 C8 C7 -179.2(3) . . . . ?
O2 B1 C8 C3 -179.5(3) . . . . ?
O1 B1 C8 C3 0.5(5) . . . . ?
C3 C8 C7 C6 -0.6(5) . . . . ?
B1 C8 C7 C6 179.1(3) . . . . ?
C3 C8 C7 C9 179.2(3) . . . . ?
B1 C8 C7 C9 -1.1(5) . . . . ?
C8 C7 C6 C5 -1.1(5) . . . . ?
C9 C7 C6 C5 179.1(3) . . . . ?
C7 C6 C5 C4 1.6(5) . . . . ?
C7 C6 C5 C11 178.6(3) . . . . ?
C6 C5 C4 C3 -0.4(5) . . . . ?
C11 C5 C4 C3 -177.2(3) . . . . ?
C7 C8 C3 C4 1.8(5) . . . . ?
B1 C8 C3 C4 -177.8(3) . . . . ?
C7 C8 C3 C2 179.9(3) . . . . ?
B1 C8 C3 C2 0.3(5) . . . . ?
C5 C4 C3 C8 -1.3(5) . . . . ?
C5 C4 C3 C2 -179.3(3) . . . . ?
C8 C3 C2 C1 -0.9(5) . . . . ?
C4 C3 C2 C1 177.0(3) . . . . ?
C3 C2 C1 O1 0.7(6) . . . . ?
C3 C2 C1 C21 -172.7(3) . . . . ?
B1 O1 C1 C2 0.1(5) . . . . ?
B1 O1 C1 C21 174.3(3) . . . . ?
C8 C7 C9 C10 1.2(5) . . . . ?
C6 C7 C9 C10 -179.0(4) . . . . ?
C7 C9 C10 O2 -0.9(6) . . . . ?
C7 C9 C10 C31 179.2(3) . . . . ?
B1 O2 C10 C9 0.5(5) . . . . ?
B1 O2 C10 C31 -179.6(3) . . . . ?
C4 C5 C11 F3 -13.8(5) . . . . ?
C6 C5 C11 F3 169.2(3) . . . . ?
C4 C5 C11 F1 106.9(4) . . . . ?
C6 C5 C11 F1 -70.1(5) . . . . ?
C4 C5 C11 F2 -134.1(4) . . . . ?
C6 C5 C11 F2 48.8(5) . . . . ?
C2 C1 C21 C26 -33.6(5) . . . . ?
O1 C1 C21 C26 152.4(3) . . . . ?
C2 C1 C21 C22 142.5(4) . . . . ?
O1 C1 C21 C22 -31.5(5) . . . . ?
C26 C21 C22 C23 1.5(5) . . . . ?
C1 C21 C22 C23 -174.7(3) . . . . ?
C21 C22 C23 C24 -0.9(5) . . . . ?
C22 C23 C24 C25 -0.1(5) . . . . ?
C22 C23 C24 C27 178.6(3) . . . . ?
C23 C24 C25 C26 0.6(5) . . . . ?
C27 C24 C25 C26 -178.2(3) . . . . ?
C24 C25 C26 C21 0.0(5) . . . . ?
C22 C21 C26 C25 -1.0(5) . . . . ?
C1 C21 C26 C25 175.1(3) . . . . ?
C23 C24 C27 C29 8.9(5) . . . . ?
C25 C24 C27 C29 -172.5(4) . . . . ?
C23 C24 C27 C28 128.3(4) . . . . ?
C25 C24 C27 C28 -53.1(4) . . . . ?
C23 C24 C27 C30 -113.1(4) . . . . ?
C25 C24 C27 C30 65.6(5) . . . . ?
C9 C10 C31 C36 -14.3(6) . . . . ?
O2 C10 C31 C36 165.7(4) . . . . ?
C9 C10 C31 C32 165.3(4) . . . . ?
O2 C10 C31 C32 -14.6(5) . . . . ?
C36 C31 C32 C33 0.4(6) . . . . ?
C10 C31 C32 C33 -179.3(3) . . . . ?
C31 C32 C33 C34 0.3(6) . . . . ?
C32 C33 C34 C35 -0.8(5) . . . . ?
C32 C33 C34 C37 -179.5(3) . . . . ?
C33 C34 C35 C36 0.6(6) . . . . ?
C37 C34 C35 C36 179.3(4) . . . . ?
C34 C35 C36 C31 0.1(7) . . . . ?
C32 C31 C36 C35 -0.6(6) . . . . ?
C10 C31 C36 C35 179.0(4) . . . . ?
C33 C34 C37 C38 121.6(4) . . . . ?
C35 C34 C37 C38 -57.0(5) . . . . ?
C33 C34 C37 C40 0.7(5) . . . . ?
C35 C34 C37 C40 -178.0(4) . . . . ?
C33 C34 C37 C39 -119.3(4) . . . . ?
C35 C34 C37 C39 62.1(5) . . . . ?
O2A B1A O1A C1A -178.8(3) . . . . ?
C8A B1A O1A C1A -0.3(5) . . . . ?
O1A B1A O2A C10A -179.6(3) . . . . ?
C8A B1A O2A C10A 1.9(5) . . . . ?
O1A B1A C8A C3A -0.8(5) . . . . ?
O2A B1A C8A C3A 177.6(3) . . . . ?
O1A B1A C8A C7A -179.3(3) . . . . ?
O2A B1A C8A C7A -0.8(5) . . . . ?
C3A C8A C7A C6A -0.4(5) . . . . ?
B1A C8A C7A C6A 178.1(3) . . . . ?
C3A C8A C7A C9A 179.8(3) . . . . ?
B1A C8A C7A C9A -1.8(5) . . . . ?
C8A C7A C6A C5A -0.1(5) . . . . ?
C9A C7A C6A C5A 179.8(3) . . . . ?
C7A C6A C5A C4A 0.6(5) . . . . ?
C7A C6A C5A C11A -179.5(3) . . . . ?
C6A C5A C4A C3A -0.5(5) . . . . ?
C11A C5A C4A C3A 179.5(3) . . . . ?
C5A C4A C3A C8A 0.1(5) . . . . ?
C5A C4A C3A C2A -179.2(3) . . . . ?
C7A C8A C3A C4A 0.4(5) . . . . ?
B1A C8A C3A C4A -178.0(3) . . . . ?
C7A C8A C3A C2A 179.7(3) . . . . ?
B1A C8A C3A C2A 1.3(5) . . . . ?
C4A C3A C2A C1A 178.4(3) . . . . ?
C8A C3A C2A C1A -0.9(5) . . . . ?
C3A C2A C1A O1A -0.2(5) . . . . ?
C3A C2A C1A C21A 178.9(3) . . . . ?
B1A O1A C1A C2A 0.8(5) . . . . ?
B1A O1A C1A C21A -178.4(3) . . . . ?
C6A C7A C9A C10A -176.3(3) . . . . ?
C8A C7A C9A C10A 3.6(5) . . . . ?
C7A C9A C10A O2A -2.6(5) . . . . ?
C7A C9A C10A C31A 178.6(3) . . . . ?
B1A O2A C10A C9A -0.3(5) . . . . ?
B1A O2A C10A C31A 178.7(3) . . . . ?
C4A C5A C11A F1A 56.0(5) . . . . ?
C6A C5A C11A F1A -124.0(4) . . . . ?
C4A C5A C11A F2A -64.2(4) . . . . ?
C6A C5A C11A F2A 115.8(4) . . . . ?
C4A C5A C11A F3A 176.7(3) . . . . ?
C6A C5A C11A F3A -3.3(5) . . . . ?
C2A C1A C21A C22A 159.5(4) . . . . ?
O1A C1A C21A C22A -21.3(5) . . . . ?
C2A C1A C21A C26A -18.9(6) . . . . ?
O1A C1A C21A C26A 160.3(3) . . . . ?
C26A C21A C22A C23A -0.9(6) . . . . ?
C1A C21A C22A C23A -179.4(4) . . . . ?
C21A C22A C23A C24A 0.1(7) . . . . ?
C22A C23A C24A C25A 0.8(6) . . . . ?
C22A C23A C24A C27A -178.5(4) . . . . ?
C23A C24A C25A C26A -1.0(6) . . . . ?
C27A C24A C25A C26A 178.4(4) . . . . ?
C24A C25A C26A C21A 0.2(7) . . . . ?
C22A C21A C26A C25A 0.8(6) . . . . ?
C1A C21A C26A C25A 179.2(4) . . . . ?
C25A C24A C27A C29A 60.3(5) . . . . ?
C23A C24A C27A C29A -120.3(4) . . . . ?
C25A C24A C27A C30A -178.4(4) . . . . ?
C23A C24A C27A C30A 1.0(6) . . . . ?
C25A C24A C27A C28A -58.5(5) . . . . ?
C23A C24A C27A C28A 120.8(4) . . . . ?
C9A C10A C31A C32A 170.7(3) . . . . ?
O2A C10A C31A C32A -8.2(5) . . . . ?
C9A C10A C31A C36A -9.4(6) . . . . ?
O2A C10A C31A C36A 171.7(3) . . . . ?
C36A C31A C32A C33A 1.6(5) . . . . ?
C10A C31A C32A C33A -178.5(3) . . . . ?
C31A C32A C33A C34A -0.1(6) . . . . ?
C32A C33A C34A C35A -1.5(5) . . . . ?
C32A C33A C34A C37A 178.9(3) . . . . ?
C33A C34A C35A C36A 1.5(6) . . . . ?
C37A C34A C35A C36A -178.8(4) . . . . ?
C34A C35A C36A C31A -0.1(7) . . . . ?
C32A C31A C36A C35A -1.5(6) . . . . ?
C10A C31A C36A C35A 178.6(4) . . . . ?
C33A C34A C37A C39A -1.7(5) . . . . ?
C35A C34A C37A C39A 178.7(4) . . . . ?
C33A C34A C37A C40A -121.9(4) . . . . ?
C35A C34A C37A C40A 58.4(5) . . . . ?
C33A C34A C37A C38A 118.7(4) . . . . ?
C35A C34A C37A C38A -61.0(5) . . . . ?

loop_
_platon_squeeze_void_nr
_platon_squeeze_void_average_x
_platon_squeeze_void_average_y
_platon_squeeze_void_average_z
_platon_squeeze_void_volume
_platon_squeeze_void_count_electrons
_platon_squeeze_void_content
1 -0.000 1.033 0.250 281 40 ' '
2 0.500 0.533 0.250 281 40 ' '
3 -0.000 -0.033 0.750 281 40 ' '
4 0.500 0.467 0.750 281 40 ' '
